data_7026226
loop_
_publ_author_name
'Vasudevan, Kalyan V.'
'Butorac, Rachel R.'
'Abernethy, Colin D.'
'Cowley, Alan H.'

_publ_section_title
;
 Synthesis and coordination compounds of a bis(imino)acenaphthene
 (BIAN)-supported N-heterocyclic carbene.
;
_journal_issue 31
_journal_name_full 'Dalton transactions (Cambridge, England : 2003)'
_journal_page_first 7401
_journal_page_last 7408
_journal_paper_doi 10.1039/c0dt00278j
_journal_volume 39
_journal_year 2010
_chemical_formula_moiety 'C37 H40 Ag1 Cl1 N2'
_chemical_formula_sum 'C37 H40 Ag Cl N2'
_chemical_formula_weight 656.03
_space_group_IT_number 2
_symmetry_cell_setting triclinic
_symmetry_space_group_name_Hall '-P 1'
_symmetry_space_group_name_H-M 'P -1'
_atom_sites_solution_hydrogens geom
_atom_sites_solution_primary direct
_atom_sites_solution_secondary difmap
_audit_creation_method
;
manual editing of the .cif file
created by SHELXTL Ver. 6.10
;
_cell_angle_alpha 83.15(3)
_cell_angle_beta 83.04(3)
_cell_angle_gamma 82.24(3)
_cell_formula_units_Z 4
_cell_length_a 12.027(2)
_cell_length_b 15.592(3)
_cell_length_c 18.241(4)
_cell_measurement_reflns_used 9618
_cell_measurement_temperature 153(2)
_cell_measurement_theta_max 27.48
_cell_measurement_theta_min 1.00
_cell_volume 3345.9(12)
_computing_cell_refinement 'Collect software, Nonius B.V. 1998'
_computing_data_collection 'Collect software, Nonius B.V. 1998'
_computing_data_reduction
;
DENZO and Scalepack (Otwinoski and Minor, 1997)
;
_computing_molecular_graphics 'XP SHELXTL/PC, Siemens Analytical'
_computing_structure_refinement 'XL SHELXTL/PC, Siemens Analytical'
_computing_structure_solution
;
SIR97 - Altomare A., Burla M.C., Camalli M., Cascarano G.L., Giacovazzo C.,
Guagliardi A., Moliterni A.G.G., Polidori G.,Spagna R.
;
_diffrn_ambient_temperature 153(2)
_diffrn_measured_fraction_theta_full 0.992
_diffrn_measured_fraction_theta_max 0.992
_diffrn_measurement_device_type 'Nonius Kappa CCD'
_diffrn_measurement_method \w-scan
_diffrn_radiation_monochromator graphite
_diffrn_radiation_source 'fine-focus sealed tube'
_diffrn_radiation_type MoK\a
_diffrn_radiation_wavelength 0.71073
_diffrn_reflns_av_R_equivalents 0.0268
_diffrn_reflns_av_sigmaI/netI 0.0770
_diffrn_reflns_limit_h_max 15
_diffrn_reflns_limit_h_min -15
_diffrn_reflns_limit_k_max 15
_diffrn_reflns_limit_k_min -20
_diffrn_reflns_limit_l_max 23
_diffrn_reflns_limit_l_min -23
_diffrn_reflns_number 21840
_diffrn_reflns_theta_full 27.46
_diffrn_reflns_theta_max 27.46
_diffrn_reflns_theta_min 1.72
_exptl_absorpt_coefficient_mu 0.709
_exptl_absorpt_correction_T_max .952
_exptl_absorpt_correction_T_min .934
_exptl_absorpt_correction_type multi-scan
_exptl_absorpt_process_details 'DENZO and Scalepack (Otwinoski and Minor, 1997)'
_exptl_crystal_colour yellow
_exptl_crystal_density_diffrn 1.302
_exptl_crystal_density_method 'not measured'
_exptl_crystal_description block
_exptl_crystal_F_000 1360
_exptl_crystal_size_max 0.16
_exptl_crystal_size_mid 0.08
_exptl_crystal_size_min 0.07
_refine_diff_density_max 0.832
_refine_diff_density_min -0.509
_refine_diff_density_rms 0.087
_refine_ls_extinction_method none
_refine_ls_goodness_of_fit_ref 1.024
_refine_ls_hydrogen_treatment constr
_refine_ls_matrix_type full
_refine_ls_number_parameters 755
_refine_ls_number_reflns 15211
_refine_ls_number_restraints 0
_refine_ls_restrained_S_all 1.024
_refine_ls_R_factor_all 0.0847
_refine_ls_R_factor_gt 0.0463
_refine_ls_shift/su_max 0.001
_refine_ls_shift/su_mean 0.000
_refine_ls_structure_factor_coef Fsqd
_refine_ls_weighting_details 'calc w=1/[\s^2^(Fo^2^)+(0.0321P)^2^+1.5481P] where P=(Fo^2^+2Fc^2^)/3'
_refine_ls_weighting_scheme calc
_refine_ls_wR_factor_gt 0.0849
_refine_ls_wR_factor_ref 0.0967
_reflns_number_gt 10558
_reflns_number_total 15211
_reflns_threshold_expression >2sigma(I)
_cod_data_source_file c0dt00278j.txt
_cod_data_source_block kvkv154a
_cod_original_cell_volume 3345.8(12)
_cod_original_sg_symbol_Hall -p1
_cod_original_sg_symbol_H-M p-1
_cod_original_formula_sum 'C37 H40 Ag1 Cl1 N2'
_cod_database_code 7026226

loop_
_symmetry_equiv_pos_as_xyz
'x, y, z'
'-x, -y, -z'

loop_
_atom_site_label
_atom_site_type_symbol
_atom_site_fract_x
_atom_site_fract_y
_atom_site_fract_z
_atom_site_U_iso_or_equiv
_atom_site_adp_type
_atom_site_occupancy
_atom_site_symmetry_multiplicity
_atom_site_calc_flag
_atom_site_refinement_flags
C1 C 0.7964(2) -0.25340(18) -0.21678(15) 0.0221(6) Uani 1 1 d .
C1A C 0.2062(2) 0.2235(2) -0.27400(17) 0.0277(7) Uani 1 1 d .
C2 C 0.6335(2) -0.27797(19) -0.14805(15) 0.0228(7) Uani 1 1 d .
C2A C 0.3627(2) 0.1737(2) -0.34548(17) 0.0303(7) Uani 1 1 d .
C3 C 0.6714(2) -0.21113(18) -0.12193(15) 0.0209(6) Uani 1 1 d .
C3A C 0.3665(2) 0.2600(2) -0.34115(16) 0.0295(7) Uani 1 1 d .
C4 C 0.5259(2) -0.29680(19) -0.10739(15) 0.0236(7) Uani 1 1 d .
C4A C 0.4602(3) 0.1402(2) -0.39451(18) 0.0372(9) Uani 1 1 d .
C5 C 0.4484(2) -0.3530(2) -0.10795(17) 0.0320(8) Uani 1 1 d .
H5 H 0.4598 -0.3948 -0.1414 0.038 Uiso 1 1 calc R
C5A C 0.5051(3) 0.0626(3) -0.42036(19) 0.0480(10) Uani 1 1 d .
H5A H 0.4708 0.0123 -0.4060 0.058 Uiso 1 1 calc R
C6 C 0.3504(3) -0.3465(2) -0.05646(18) 0.0411(9) Uani 1 1 d .
H6 H 0.2970 -0.3842 -0.0571 0.049 Uiso 1 1 calc R
C6A C 0.6067(3) 0.0617(3) -0.4704(2) 0.0598(13) Uani 1 1 d .
H6A H 0.6378 0.0094 -0.4883 0.072 Uiso 1 1 calc R
C7 C 0.3314(3) -0.2867(2) -0.00581(18) 0.0367(8) Uani 1 1 d .
H7 H 0.2658 -0.2847 0.0270 0.044 Uiso 1 1 calc R
C7A C 0.6597(3) 0.1329(3) -0.4929(2) 0.0591(12) Uani 1 1 d .
H7A H 0.7259 0.1281 -0.5251 0.071 Uiso 1 1 calc R
C8 C 0.4103(2) -0.2280(2) -0.00279(16) 0.0292(7) Uani 1 1 d .
C8A C 0.6155(3) 0.2152(3) -0.46780(19) 0.0500(11) Uani 1 1 d .
C9 C 0.5060(2) -0.23450(19) -0.05421(15) 0.0237(7) Uani 1 1 d .
C9A C 0.5170(2) 0.2142(3) -0.41855(18) 0.0384(9) Uani 1 1 d .
C10 C 0.4044(3) -0.1629(2) 0.04657(18) 0.0377(8) Uani 1 1 d .
H10 H 0.3424 -0.1550 0.0820 0.045 Uiso 1 1 calc R
C10A C 0.6569(3) 0.2960(3) -0.4882(2) 0.0567(12) Uani 1 1 d .
H10A H 0.7223 0.2990 -0.5209 0.068 Uiso 1 1 calc R
C11 C 0.4889(3) -0.1122(2) 0.04214(18) 0.0411(9) Uani 1 1 d .
H11 H 0.4835 -0.0710 0.0757 0.049 Uiso 1 1 calc R
C11A C 0.6027(3) 0.3694(3) -0.4608(2) 0.0572(11) Uani 1 1 d .
H11A H 0.6313 0.4219 -0.4761 0.069 Uiso 1 1 calc R
C12 C 0.5853(3) -0.1192(2) -0.01128(17) 0.0322(8) Uani 1 1 d .
H12 H 0.6414 -0.0830 -0.0131 0.039 Uiso 1 1 calc R
C12A C 0.5036(3) 0.3689(3) -0.40936(18) 0.0416(9) Uani 1 1 d .
H12A H 0.4682 0.4199 -0.3908 0.050 Uiso 1 1 calc R
C13 C 0.5930(2) -0.18053(19) -0.05981(15) 0.0234(7) Uani 1 1 d .
C13A C 0.4625(2) 0.2920(2) -0.38840(17) 0.0333(8) Uani 1 1 d .
C14 C 0.7056(2) -0.37813(19) -0.24504(16) 0.0243(7) Uani 1 1 d .
C14A C 0.2194(2) 0.0701(2) -0.30371(18) 0.0302(7) Uani 1 1 d .
C15 C 0.7659(2) -0.4568(2) -0.21970(16) 0.0283(7) Uani 1 1 d .
C15A C 0.2550(2) 0.0002(2) -0.25303(19) 0.0340(8) Uani 1 1 d .
C16 C 0.7566(3) -0.5284(2) -0.25623(19) 0.0389(8) Uani 1 1 d .
H16 H 0.7949 -0.5823 -0.2411 0.047 Uiso 1 1 calc R
C16A C 0.2139(3) -0.0776(2) -0.2550(2) 0.0413(9) Uani 1 1 d .
H16A H 0.2346 -0.1247 -0.2210 0.050 Uiso 1 1 calc R
C17 C 0.6915(3) -0.5211(2) -0.31449(19) 0.0432(9) Uani 1 1 d .
H17 H 0.6870 -0.5698 -0.3383 0.052 Uiso 1 1 calc R
C17A C 0.1423(3) -0.0868(2) -0.3064(2) 0.0451(9) Uani 1 1 d .
H17A H 0.1167 -0.1402 -0.3076 0.054 Uiso 1 1 calc R
C18 C 0.6333(3) -0.4428(2) -0.33758(19) 0.0419(9) Uani 1 1 d .
H18 H 0.5897 -0.4393 -0.3768 0.050 Uiso 1 1 calc R
C18A C 0.1087(3) -0.0173(2) -0.3559(2) 0.0448(9) Uani 1 1 d .
H18A H 0.0607 -0.0246 -0.3904 0.054 Uiso 1 1 calc R
C19 C 0.6383(3) -0.3680(2) -0.30322(17) 0.0324(8) Uani 1 1 d .
C19A C 0.1446(3) 0.0632(2) -0.35568(19) 0.0367(8) Uani 1 1 d .
C20 C 0.8351(3) -0.4657(2) -0.15448(18) 0.0390(8) Uani 1 1 d .
H20 H 0.8456 -0.4070 -0.1449 0.047 Uiso 1 1 calc R
C20A C 0.3356(3) 0.0075(2) -0.1965(2) 0.0410(9) Uani 1 1 d .
H20A H 0.3629 0.0646 -0.2070 0.049 Uiso 1 1 calc R
C21 C 0.9512(3) -0.5157(3) -0.1697(2) 0.0665(12) Uani 1 1 d .
H21A H 0.9437 -0.5749 -0.1758 0.100 Uiso 1 1 calc R
H21B H 0.9939 -0.5146 -0.1287 0.100 Uiso 1 1 calc R
H21C H 0.9895 -0.4893 -0.2142 0.100 Uiso 1 1 calc R
C21A C 0.4366(3) -0.0621(3) -0.2019(2) 0.0610(12) Uani 1 1 d .
H21D H 0.4118 -0.1185 -0.1891 0.092 Uiso 1 1 calc R
H21E H 0.4886 -0.0534 -0.1682 0.092 Uiso 1 1 calc R
H21F H 0.4733 -0.0583 -0.2517 0.092 Uiso 1 1 calc R
C22 C 0.7725(4) -0.5072(3) -0.0855(2) 0.0755(14) Uani 1 1 d .
H22A H 0.7007 -0.4734 -0.0752 0.113 Uiso 1 1 calc R
H22B H 0.8158 -0.5096 -0.0443 0.113 Uiso 1 1 calc R
H22C H 0.7612 -0.5652 -0.0932 0.113 Uiso 1 1 calc R
C22A C 0.2760(3) 0.0005(4) -0.1182(2) 0.0876(17) Uani 1 1 d .
H22D H 0.2240 0.0521 -0.1115 0.131 Uiso 1 1 calc R
H22E H 0.3307 -0.0055 -0.0832 0.131 Uiso 1 1 calc R
H22F H 0.2355 -0.0494 -0.1105 0.131 Uiso 1 1 calc R
C23 C 0.5745(3) -0.2818(2) -0.3297(2) 0.0465(9) Uani 1 1 d .
H23 H 0.5871 -0.2391 -0.2973 0.056 Uiso 1 1 calc R
C23A C 0.1059(3) 0.1390(2) -0.4112(2) 0.0459(9) Uani 1 1 d .
H23A H 0.1388 0.1899 -0.4010 0.055 Uiso 1 1 calc R
C24 C 0.6194(3) -0.2500(3) -0.4085(2) 0.0731(14) Uani 1 1 d .
H24A H 0.6986 -0.2458 -0.4105 0.110 Uiso 1 1 calc R
H24B H 0.5803 -0.1938 -0.4228 0.110 Uiso 1 1 calc R
H24C H 0.6076 -0.2903 -0.4418 0.110 Uiso 1 1 calc R
C24A C 0.1477(3) 0.1214(3) -0.4901(2) 0.0754(15) Uani 1 1 d .
H24D H 0.2287 0.1134 -0.4960 0.113 Uiso 1 1 calc R
H24E H 0.1209 0.1699 -0.5236 0.113 Uiso 1 1 calc R
H24F H 0.1201 0.0698 -0.5008 0.113 Uiso 1 1 calc R
C25 C 0.4475(3) -0.2845(3) -0.3247(2) 0.0649(12) Uani 1 1 d .
H25A H 0.4322 -0.3255 -0.3563 0.097 Uiso 1 1 calc R
H25B H 0.4110 -0.2277 -0.3403 0.097 Uiso 1 1 calc R
H25C H 0.4195 -0.3018 -0.2743 0.097 Uiso 1 1 calc R
C25A C -0.0221(3) 0.1616(3) -0.4027(2) 0.0665(13) Uani 1 1 d .
H25D H -0.0568 0.1133 -0.4137 0.100 Uiso 1 1 calc R
H25E H -0.0428 0.2117 -0.4365 0.100 Uiso 1 1 calc R
H25F H -0.0474 0.1741 -0.3527 0.100 Uiso 1 1 calc R
C26 C 0.8397(2) -0.13082(19) -0.15171(16) 0.0231(7) Uani 1 1 d .
C26A C 0.2449(2) 0.38057(19) -0.28482(17) 0.0292(7) Uani 1 1 d .
C27 C 0.9175(3) -0.1536(2) -0.09920(18) 0.0346(8) Uani 1 1 d .
C27A C 0.2857(3) 0.4105(2) -0.22587(19) 0.0363(8) Uani 1 1 d .
C28 C 0.9780(3) -0.0882(3) -0.0852(2) 0.0498(10) Uani 1 1 d .
H28 H 1.0308 -0.1008 -0.0510 0.060 Uiso 1 1 calc R
C28A C 0.2674(3) 0.5006(2) -0.2220(2) 0.0501(10) Uani 1 1 d .
H28A H 0.2928 0.5240 -0.1834 0.060 Uiso 1 1 calc R
C29 C 0.9613(3) -0.0060(3) -0.1208(2) 0.0513(10) Uani 1 1 d .
H29 H 1.0026 0.0365 -0.1103 0.062 Uiso 1 1 calc R
C29A C 0.2119(3) 0.5552(2) -0.2753(2) 0.0519(10) Uani 1 1 d .
H29A H 0.2014 0.6149 -0.2724 0.062 Uiso 1 1 calc R
C30 C 0.8839(3) 0.0148(2) -0.1722(2) 0.0415(9) Uani 1 1 d .
H30 H 0.8738 0.0711 -0.1959 0.050 Uiso 1 1 calc R
C30A C 0.1723(3) 0.5228(2) -0.3320(2) 0.0473(10) Uani 1 1 d .
H30A H 0.1348 0.5608 -0.3668 0.057 Uiso 1 1 calc R
C31 C 0.8208(2) -0.0474(2) -0.18878(17) 0.0278(7) Uani 1 1 d .
C31A C 0.1869(3) 0.4343(2) -0.33847(18) 0.0344(8) Uani 1 1 d .
C32 C 0.9387(3) -0.2447(2) -0.0613(2) 0.0509(10) Uani 1 1 d .
H32 H 0.8750 -0.2751 -0.0677 0.061 Uiso 1 1 calc R
C32A C 0.3502(3) 0.3506(2) -0.16943(19) 0.0459(9) Uani 1 1 d .
H32A H 0.3336 0.2912 -0.1718 0.055 Uiso 1 1 calc R
C33 C 1.0447(4) -0.2937(3) -0.0982(3) 0.0851(16) Uani 1 1 d .
H33A H 1.0370 -0.2950 -0.1498 0.128 Uiso 1 1 calc R
H33B H 1.0552 -0.3521 -0.0744 0.128 Uiso 1 1 calc R
H33C H 1.1088 -0.2648 -0.0936 0.128 Uiso 1 1 calc R
C33A C 0.4766(3) 0.3516(3) -0.1884(3) 0.0806(15) Uani 1 1 d .
H33D H 0.4978 0.3380 -0.2386 0.121 Uiso 1 1 calc R
H33E H 0.5160 0.3092 -0.1551 0.121 Uiso 1 1 calc R
H33F H 0.4957 0.4083 -0.1836 0.121 Uiso 1 1 calc R
C34 C 0.9440(5) -0.2459(3) 0.0218(3) 0.0983(18) Uani 1 1 d .
H34A H 1.0059 -0.2165 0.0300 0.147 Uiso 1 1 calc R
H34B H 0.9546 -0.3051 0.0438 0.147 Uiso 1 1 calc R
H34C H 0.8747 -0.2169 0.0439 0.147 Uiso 1 1 calc R
C34A C 0.3168(4) 0.3728(3) -0.0895(2) 0.0802(15) Uani 1 1 d .
H34D H 0.3370 0.4292 -0.0849 0.120 Uiso 1 1 calc R
H34E H 0.3556 0.3301 -0.0561 0.120 Uiso 1 1 calc R
H34F H 0.2368 0.3730 -0.0776 0.120 Uiso 1 1 calc R
C35 C 0.7372(3) -0.0251(2) -0.24586(17) 0.0329(8) Uani 1 1 d .
H35 H 0.6823 -0.0673 -0.2358 0.039 Uiso 1 1 calc R
C35A C 0.1416(3) 0.4002(2) -0.40146(19) 0.0437(9) Uani 1 1 d .
H35A H 0.1664 0.3375 -0.3992 0.052 Uiso 1 1 calc R
C36 C 0.7958(4) -0.0331(3) -0.32408(19) 0.0627(12) Uani 1 1 d .
H36A H 0.8486 0.0087 -0.3359 0.094 Uiso 1 1 calc R
H36B H 0.7406 -0.0225 -0.3590 0.094 Uiso 1 1 calc R
H36C H 0.8352 -0.0907 -0.3267 0.094 Uiso 1 1 calc R
C36A C 0.1880(4) 0.4417(3) -0.4776(2) 0.0665(12) Uani 1 1 d .
H36D H 0.1639 0.5032 -0.4818 0.100 Uiso 1 1 calc R
H36E H 0.1602 0.4162 -0.5160 0.100 Uiso 1 1 calc R
H36F H 0.2690 0.4317 -0.4826 0.100 Uiso 1 1 calc R
C37 C 0.6717(3) 0.0664(2) -0.24268(19) 0.0456(9) Uani 1 1 d .
H37A H 0.6396 0.0734 -0.1926 0.068 Uiso 1 1 calc R
H37B H 0.6125 0.0737 -0.2746 0.068 Uiso 1 1 calc R
H37C H 0.7221 0.1093 -0.2589 0.068 Uiso 1 1 calc R
C37A C 0.0128(3) 0.4126(3) -0.3933(2) 0.0681(13) Uani 1 1 d .
H37D H -0.0150 0.3802 -0.3483 0.102 Uiso 1 1 calc R
H37E H -0.0135 0.3921 -0.4350 0.102 Uiso 1 1 calc R
H37F H -0.0141 0.4732 -0.3917 0.102 Uiso 1 1 calc R
N1 N 0.71011(18) -0.30348(15) -0.20616(12) 0.0215(5) Uani 1 1 d .
N1A N 0.26386(19) 0.15210(16) -0.30467(14) 0.0277(6) Uani 1 1 d .
N2 N 0.77149(18) -0.19543(15) -0.16413(12) 0.0206(5) Uani 1 1 d .
N2A N 0.27173(19) 0.28922(16) -0.29638(13) 0.0263(6) Uani 1 1 d .
Cl1 Cl 1.06499(7) -0.26605(6) -0.40104(5) 0.0435(2) Uani 1 1 d .
Cl1A Cl -0.14162(7) 0.24574(5) -0.16745(5) 0.0436(2) Uani 1 1 d .
Ag1 Ag 0.926942(17) -0.261858(15) -0.301339(12) 0.02524(7) Uani 1 1 d .
Ag1A Ag 0.044739(18) 0.233405(15) -0.219435(13) 0.03005(8) Uani 1 1 d .

loop_
_atom_site_aniso_label
_atom_site_aniso_U_11
_atom_site_aniso_U_22
_atom_site_aniso_U_33
_atom_site_aniso_U_23
_atom_site_aniso_U_13
_atom_site_aniso_U_12
C1 0.0219(14) 0.0224(16) 0.0217(15) -0.0023(13) -0.0003(12) -0.0032(12)
C1A 0.0254(15) 0.0242(17) 0.0326(18) -0.0021(14) -0.0035(13) -0.0003(13)
C2 0.0235(15) 0.0253(17) 0.0204(15) -0.0068(13) 0.0011(12) -0.0043(12)
C2A 0.0253(16) 0.035(2) 0.0318(18) -0.0093(15) -0.0036(13) -0.0029(14)
C3 0.0200(14) 0.0226(16) 0.0205(15) -0.0014(13) -0.0020(12) -0.0052(12)
C3A 0.0252(16) 0.035(2) 0.0293(17) -0.0092(15) -0.0018(13) -0.0030(14)
C4 0.0214(14) 0.0298(18) 0.0199(15) -0.0048(13) 0.0019(12) -0.0053(13)
C4A 0.0275(17) 0.050(2) 0.0361(19) -0.0197(17) -0.0127(14) 0.0111(16)
C5 0.0333(17) 0.036(2) 0.0289(17) -0.0106(15) 0.0047(14) -0.0137(15)
C5A 0.043(2) 0.057(3) 0.046(2) -0.0266(19) -0.0175(17) 0.0161(18)
C6 0.0328(18) 0.050(2) 0.044(2) -0.0131(18) 0.0078(15) -0.0231(16)
C6A 0.043(2) 0.084(3) 0.054(3) -0.045(2) -0.0153(19) 0.027(2)
C7 0.0263(16) 0.049(2) 0.0345(19) -0.0087(17) 0.0111(14) -0.0108(15)
C7A 0.0289(19) 0.102(4) 0.047(2) -0.033(3) -0.0065(17) 0.012(2)
C8 0.0272(16) 0.0345(19) 0.0240(16) -0.0027(14) 0.0036(13) -0.0026(14)
C8A 0.0235(17) 0.094(3) 0.034(2) -0.026(2) -0.0040(15) 0.003(2)
C9 0.0236(15) 0.0267(17) 0.0208(15) -0.0028(13) -0.0019(12) -0.0027(13)
C9A 0.0207(16) 0.066(3) 0.0312(18) -0.0171(18) -0.0039(14) -0.0016(16)
C10 0.0348(18) 0.043(2) 0.0345(19) -0.0150(16) 0.0104(15) -0.0042(16)
C10A 0.0268(18) 0.111(4) 0.038(2) -0.021(2) 0.0054(16) -0.025(2)
C11 0.048(2) 0.041(2) 0.0350(19) -0.0211(17) 0.0088(16) -0.0053(17)
C11A 0.041(2) 0.096(3) 0.041(2) -0.019(2) 0.0107(18) -0.038(2)
C12 0.0347(17) 0.0304(19) 0.0332(18) -0.0108(15) 0.0008(14) -0.0075(14)
C12A 0.0327(18) 0.064(3) 0.0319(19) -0.0144(18) 0.0040(15) -0.0188(17)
C13 0.0253(15) 0.0261(17) 0.0189(15) -0.0022(13) -0.0015(12) -0.0042(13)
C13A 0.0221(15) 0.048(2) 0.0315(18) -0.0146(16) -0.0008(13) -0.0053(15)
C14 0.0248(15) 0.0249(17) 0.0254(16) -0.0111(14) 0.0077(13) -0.0124(13)
C14A 0.0253(15) 0.0260(18) 0.0410(19) -0.0128(15) -0.0031(14) -0.0019(13)
C15 0.0306(16) 0.0250(18) 0.0301(17) -0.0068(14) 0.0058(13) -0.0105(13)
C15A 0.0256(16) 0.0301(19) 0.048(2) -0.0093(17) -0.0084(15) -0.0002(14)
C16 0.045(2) 0.0258(19) 0.047(2) -0.0100(17) 0.0018(17) -0.0080(15)
C16A 0.0393(19) 0.027(2) 0.060(2) -0.0073(18) -0.0117(18) -0.0040(15)
C17 0.053(2) 0.037(2) 0.046(2) -0.0241(18) 0.0020(18) -0.0164(17)
C17A 0.043(2) 0.033(2) 0.064(3) -0.014(2) -0.0086(19) -0.0096(16)
C18 0.047(2) 0.052(2) 0.034(2) -0.0178(18) -0.0072(16) -0.0169(18)
C18A 0.0344(18) 0.052(3) 0.054(2) -0.024(2) -0.0129(17) -0.0058(17)
C19 0.0357(17) 0.037(2) 0.0276(17) -0.0075(15) -0.0016(14) -0.0123(15)
C19A 0.0335(18) 0.035(2) 0.044(2) -0.0128(17) -0.0093(15) 0.0010(15)
C20 0.054(2) 0.0241(19) 0.041(2) -0.0043(16) -0.0108(17) -0.0075(16)
C20A 0.0334(18) 0.037(2) 0.056(2) -0.0002(18) -0.0142(17) -0.0112(15)
C21 0.044(2) 0.089(3) 0.067(3) -0.009(3) -0.012(2) -0.002(2)
C21A 0.044(2) 0.067(3) 0.072(3) 0.003(2) -0.025(2) 0.003(2)
C22 0.076(3) 0.106(4) 0.039(2) 0.004(2) -0.005(2) -0.003(3)
C22A 0.053(3) 0.159(5) 0.066(3) -0.049(3) -0.009(2) -0.031(3)
C23 0.057(2) 0.044(2) 0.045(2) -0.0134(19) -0.0242(18) -0.0037(18)
C23A 0.045(2) 0.048(2) 0.048(2) -0.0086(19) -0.0205(18) -0.0021(18)
C24 0.054(3) 0.080(3) 0.078(3) 0.027(3) -0.015(2) -0.008(2)
C24A 0.057(3) 0.091(4) 0.060(3) 0.012(3) 0.010(2) 0.024(2)
C25 0.053(2) 0.088(3) 0.051(3) -0.009(2) -0.010(2) 0.008(2)
C25A 0.059(3) 0.084(3) 0.045(2) -0.001(2) 0.000(2) 0.025(2)
C26 0.0194(14) 0.0262(17) 0.0261(16) -0.0097(14) 0.0019(12) -0.0092(12)
C26A 0.0294(16) 0.0225(17) 0.0341(18) -0.0037(15) 0.0068(14) -0.0064(13)
C27 0.0300(17) 0.038(2) 0.040(2) -0.0066(16) -0.0096(15) -0.0100(15)
C27A 0.0365(18) 0.031(2) 0.043(2) -0.0083(17) 0.0005(15) -0.0089(15)
C28 0.041(2) 0.056(3) 0.059(3) -0.008(2) -0.0242(18) -0.0121(19)
C28A 0.056(2) 0.040(2) 0.059(3) -0.023(2) 0.001(2) -0.0152(19)
C29 0.045(2) 0.045(3) 0.074(3) -0.018(2) -0.012(2) -0.0254(18)
C29A 0.055(2) 0.023(2) 0.075(3) -0.004(2) 0.003(2) -0.0002(17)
C30 0.0420(19) 0.0269(19) 0.058(2) -0.0060(18) -0.0043(18) -0.0134(16)
C30A 0.049(2) 0.032(2) 0.057(3) 0.0029(19) -0.0023(19) -0.0007(17)
C31 0.0270(16) 0.0267(18) 0.0302(17) -0.0079(14) 0.0030(13) -0.0061(13)
C31A 0.0345(17) 0.0291(19) 0.0363(19) 0.0000(16) 0.0048(15) -0.0025(15)
C32 0.054(2) 0.045(2) 0.060(3) 0.005(2) -0.035(2) -0.0105(19)
C32A 0.061(2) 0.038(2) 0.044(2) -0.0108(18) -0.0136(18) -0.0103(18)
C33 0.077(3) 0.053(3) 0.125(4) 0.001(3) -0.042(3) 0.013(2)
C33A 0.063(3) 0.110(4) 0.066(3) 0.000(3) -0.019(2) 0.002(3)
C34 0.154(5) 0.084(4) 0.064(3) 0.022(3) -0.054(3) -0.031(4)
C34A 0.101(4) 0.090(4) 0.047(3) -0.003(3) -0.004(3) -0.009(3)
C35 0.0362(17) 0.0285(19) 0.0330(18) -0.0002(15) -0.0053(14) -0.0014(14)
C35A 0.045(2) 0.042(2) 0.042(2) 0.0021(18) -0.0081(17) -0.0002(17)
C36 0.085(3) 0.056(3) 0.037(2) -0.0067(19) -0.001(2) 0.026(2)
C36A 0.074(3) 0.076(3) 0.045(2) 0.006(2) -0.004(2) -0.006(2)
C37 0.046(2) 0.043(2) 0.046(2) -0.0096(18) -0.0030(17) 0.0056(17)
C37A 0.054(2) 0.087(4) 0.066(3) -0.004(3) -0.014(2) -0.013(2)
N1 0.0222(12) 0.0224(14) 0.0213(13) -0.0073(11) 0.0017(10) -0.0073(10)
N1A 0.0237(13) 0.0254(15) 0.0348(15) -0.0077(12) -0.0037(11) -0.0009(11)
N2 0.0208(12) 0.0206(13) 0.0212(13) -0.0024(11) -0.0007(10) -0.0069(10)
N2A 0.0242(13) 0.0252(14) 0.0289(14) -0.0064(12) 0.0013(11) -0.0010(11)
Cl1 0.0375(4) 0.0473(5) 0.0369(5) -0.0010(4) 0.0151(4) 0.0061(4)
Cl1A 0.0352(4) 0.0349(5) 0.0572(6) -0.0118(4) 0.0186(4) -0.0070(4)
Ag1 0.02206(12) 0.02814(14) 0.02478(13) -0.00522(10) 0.00449(9) -0.00447(9)
Ag1A 0.02767(13) 0.02619(14) 0.03452(15) -0.00520(11) 0.00682(10) -0.00419(10)

loop_
_atom_type_symbol
_atom_type_description
_atom_type_scat_dispersion_real
_atom_type_scat_dispersion_imag
_atom_type_scat_source
C C 0.0033 0.0016 'International Tables Vol C Tables 4.2.6.8 and 6.1.1.4'
H H 0.0000 0.0000 'International Tables Vol C Tables 4.2.6.8 and 6.1.1.4'
N N 0.0061 0.0033 'International Tables Vol C Tables 4.2.6.8 and 6.1.1.4'
Cl Cl 0.1484 0.1585 'International Tables Vol C Tables 4.2.6.8 and 6.1.1.4'
Ag Ag -0.8971 1.1015 'International Tables Vol C Tables 4.2.6.8 and 6.1.1.4'

loop_
_geom_angle_atom_site_label_1
_geom_angle_atom_site_label_2
_geom_angle_atom_site_label_3
_geom_angle
N1 C1 N2 105.5(2)
N1 C1 Ag1 124.65(19)
N2 C1 Ag1 129.7(2)
N2A C1A N1A 105.1(2)
N2A C1A Ag1A 127.6(2)
N1A C1A Ag1A 126.7(2)
C3 C2 N1 107.4(2)
C3 C2 C4 110.8(2)
N1 C2 C4 141.7(3)
C3A C2A N1A 107.2(2)
C3A C2A C4A 109.0(3)
N1A C2A C4A 143.6(3)
C2 C3 N2 107.7(2)
C2 C3 C13 110.2(2)
N2 C3 C13 142.2(3)
C2A C3A N2A 107.0(3)
C2A C3A C13A 111.8(3)
N2A C3A C13A 141.0(3)
C5 C4 C9 118.9(3)
C5 C4 C2 138.3(3)
C9 C4 C2 102.8(2)
C5A C4A C9A 118.2(3)
C5A C4A C2A 138.0(4)
C9A C4A C2A 103.8(3)
C4 C5 C6 118.5(3)
C4 C5 H5 120.7
C6 C5 H5 120.7
C4A C5A C6A 117.5(4)
C4A C5A H5A 121.2
C6A C5A H5A 121.2
C7 C6 C5 122.5(3)
C7 C6 H6 118.8
C5 C6 H6 118.8
C7A C6A C5A 123.5(4)
C7A C6A H6A 118.2
C5A C6A H6A 118.2
C6 C7 C8 120.8(3)
C6 C7 H7 119.6
C8 C7 H7 119.6
C6A C7A C8A 120.8(4)
C6A C7A H7A 119.6
C8A C7A H7A 119.6
C9 C8 C7 116.3(3)
C9 C8 C10 115.7(3)
C7 C8 C10 128.0(3)
C9A C8A C10A 117.3(3)
C9A C8A C7A 114.6(4)
C10A C8A C7A 128.1(4)
C8 C9 C13 124.1(3)
C8 C9 C4 123.0(3)
C13 C9 C4 112.9(2)
C8A C9A C4A 125.3(3)
C8A C9A C13A 121.2(4)
C4A C9A C13A 113.5(3)
C11 C10 C8 120.3(3)
C11 C10 H10 119.9
C8 C10 H10 119.9
C11A C10A C8A 120.8(3)
C11A C10A H10A 119.6
C8A C10A H10A 119.6
C10 C11 C12 123.2(3)
C10 C11 H11 118.4
C12 C11 H11 118.4
C10A C11A C12A 122.4(4)
C10A C11A H11A 118.8
C12A C11A H11A 118.8
C13 C12 C11 117.9(3)
C13 C12 H12 121.0
C11 C12 H12 121.0
C13A C12A C11A 117.9(3)
C13A C12A H12A 121.0
C11A C12A H12A 121.0
C12 C13 C9 118.8(3)
C12 C13 C3 137.9(3)
C9 C13 C3 103.3(2)
C12A C13A C9A 120.3(3)
C12A C13A C3A 137.8(3)
C9A C13A C3A 101.8(3)
C19 C14 C15 124.3(3)
C19 C14 N1 118.2(3)
C15 C14 N1 117.5(3)
C15A C14A C19A 122.5(3)
C15A C14A N1A 119.0(3)
C19A C14A N1A 118.4(3)
C16 C15 C14 116.3(3)
C16 C15 C20 121.0(3)
C14 C15 C20 122.7(3)
C16A C15A C14A 117.7(3)
C16A C15A C20A 119.6(3)
C14A C15A C20A 122.7(3)
C17 C16 C15 121.2(3)
C17 C16 H16 119.4
C15 C16 H16 119.4
C15A C16A C17A 121.1(3)
C15A C16A H16A 119.5
C17A C16A H16A 119.5
C18 C17 C16 120.7(3)
C18 C17 H17 119.6
C16 C17 H17 119.6
C18A C17A C16A 120.3(3)
C18A C17A H17A 119.9
C16A C17A H17A 119.9
C17 C18 C19 121.2(3)
C17 C18 H18 119.4
C19 C18 H18 119.4
C17A C18A C19A 121.5(3)
C17A C18A H18A 119.2
C19A C18A H18A 119.2
C14 C19 C18 116.2(3)
C14 C19 C23 123.1(3)
C18 C19 C23 120.7(3)
C18A C19A C14A 116.9(3)
C18A C19A C23A 120.3(3)
C14A C19A C23A 122.8(3)
C22 C20 C21 110.4(3)
C22 C20 C15 110.7(3)
C21 C20 C15 112.9(3)
C22 C20 H20 107.6
C21 C20 H20 107.6
C15 C20 H20 107.6
C22A C20A C21A 109.6(3)
C22A C20A C15A 110.9(3)
C21A C20A C15A 111.2(3)
C22A C20A H20A 108.3
C21A C20A H20A 108.3
C15A C20A H20A 108.3
C20 C21 H21A 109.5
C20 C21 H21B 109.5
H21A C21 H21B 109.5
C20 C21 H21C 109.5
H21A C21 H21C 109.5
H21B C21 H21C 109.5
C20A C21A H21D 109.5
C20A C21A H21E 109.5
H21D C21A H21E 109.5
C20A C21A H21F 109.5
H21D C21A H21F 109.5
H21E C21A H21F 109.5
C20 C22 H22A 109.5
C20 C22 H22B 109.5
H22A C22 H22B 109.5
C20 C22 H22C 109.5
H22A C22 H22C 109.5
H22B C22 H22C 109.5
C20A C22A H22D 109.5
C20A C22A H22E 109.5
H22D C22A H22E 109.5
C20A C22A H22F 109.5
H22D C22A H22F 109.5
H22E C22A H22F 109.5
C19 C23 C24 111.3(3)
C19 C23 C25 112.9(3)
C24 C23 C25 110.2(3)
C19 C23 H23 107.4
C24 C23 H23 107.4
C25 C23 H23 107.4
C24A C23A C19A 111.6(3)
C24A C23A C25A 110.3(3)
C19A C23A C25A 112.0(3)
C24A C23A H23A 107.6
C19A C23A H23A 107.6
C25A C23A H23A 107.6
C23 C24 H24A 109.5
C23 C24 H24B 109.5
H24A C24 H24B 109.5
C23 C24 H24C 109.5
H24A C24 H24C 109.5
H24B C24 H24C 109.5
C23A C24A H24D 109.5
C23A C24A H24E 109.5
H24D C24A H24E 109.5
C23A C24A H24F 109.5
H24D C24A H24F 109.5
H24E C24A H24F 109.5
C23 C25 H25A 109.5
C23 C25 H25B 109.5
H25A C25 H25B 109.5
C23 C25 H25C 109.5
H25A C25 H25C 109.5
H25B C25 H25C 109.5
C23A C25A H25D 109.5
C23A C25A H25E 109.5
H25D C25A H25E 109.5
C23A C25A H25F 109.5
H25D C25A H25F 109.5
H25E C25A H25F 109.5
C31 C26 C27 123.2(3)
C31 C26 N2 118.7(3)
C27 C26 N2 117.9(3)
C27A C26A C31A 124.1(3)
C27A C26A N2A 118.9(3)
C31A C26A N2A 116.8(3)
C28 C27 C26 116.7(3)
C28 C27 C32 120.9(3)
C26 C27 C32 122.4(3)
C26A C27A C28A 116.3(3)
C26A C27A C32A 122.7(3)
C28A C27A C32A 120.9(3)
C29 C28 C27 121.3(3)
C29 C28 H28 119.3
C27 C28 H28 119.3
C29A C28A C27A 120.5(4)
C29A C28A H28A 119.7
C27A C28A H28A 119.7
C28 C29 C30 120.8(3)
C28 C29 H29 119.6
C30 C29 H29 119.6
C30A C29A C28A 121.2(3)
C30A C29A H29A 119.4
C28A C29A H29A 119.4
C29 C30 C31 120.8(3)
C29 C30 H30 119.6
C31 C30 H30 119.6
C29A C30A C31A 121.0(3)
C29A C30A H30A 119.5
C31A C30A H30A 119.5
C30 C31 C26 117.1(3)
C30 C31 C35 120.9(3)
C26 C31 C35 122.0(3)
C30A C31A C26A 116.9(3)
C30A C31A C35A 119.9(3)
C26A C31A C35A 123.2(3)
C27 C32 C33 110.8(3)
C27 C32 C34 112.4(3)
C33 C32 C34 111.3(4)
C27 C32 H32 107.4
C33 C32 H32 107.4
C34 C32 H32 107.4
C27A C32A C33A 110.7(3)
C27A C32A C34A 113.3(3)
C33A C32A C34A 109.3(3)
C27A C32A H32A 107.8
C33A C32A H32A 107.8
C34A C32A H32A 107.8
C32 C33 H33A 109.5
C32 C33 H33B 109.5
H33A C33 H33B 109.5
C32 C33 H33C 109.5
H33A C33 H33C 109.5
H33B C33 H33C 109.5
C32A C33A H33D 109.5
C32A C33A H33E 109.5
H33D C33A H33E 109.5
C32A C33A H33F 109.5
H33D C33A H33F 109.5
H33E C33A H33F 109.5
C32 C34 H34A 109.5
C32 C34 H34B 109.5
H34A C34 H34B 109.5
C32 C34 H34C 109.5
H34A C34 H34C 109.5
H34B C34 H34C 109.5
C32A C34A H34D 109.5
C32A C34A H34E 109.5
H34D C34A H34E 109.5
C32A C34A H34F 109.5
H34D C34A H34F 109.5
H34E C34A H34F 109.5
C31 C35 C36 111.0(3)
C31 C35 C37 113.1(3)
C36 C35 C37 109.2(3)
C31 C35 H35 107.8
C36 C35 H35 107.8
C37 C35 H35 107.8
C31A C35A C37A 111.4(3)
C31A C35A C36A 112.2(3)
C37A C35A C36A 110.4(3)
C31A C35A H35A 107.6
C37A C35A H35A 107.6
C36A C35A H35A 107.6
C35 C36 H36A 109.5
C35 C36 H36B 109.5
H36A C36 H36B 109.5
C35 C36 H36C 109.5
H36A C36 H36C 109.5
H36B C36 H36C 109.5
C35A C36A H36D 109.5
C35A C36A H36E 109.5
H36D C36A H36E 109.5
C35A C36A H36F 109.5
H36D C36A H36F 109.5
H36E C36A H36F 109.5
C35 C37 H37A 109.5
C35 C37 H37B 109.5
H37A C37 H37B 109.5
C35 C37 H37C 109.5
H37A C37 H37C 109.5
H37B C37 H37C 109.5
C35A C37A H37D 109.5
C35A C37A H37E 109.5
H37D C37A H37E 109.5
C35A C37A H37F 109.5
H37D C37A H37F 109.5
H37E C37A H37F 109.5
C1 N1 C2 110.2(2)
C1 N1 C14 124.8(2)
C2 N1 C14 124.7(2)
C1A N1A C2A 110.1(3)
C1A N1A C14A 124.5(2)
C2A N1A C14A 124.8(2)
C1 N2 C3 109.3(2)
C1 N2 C26 126.3(2)
C3 N2 C26 124.4(2)
C1A N2A C3A 110.6(2)
C1A N2A C26A 127.7(2)
C3A N2A C26A 121.3(3)
C1 Ag1 Cl1 176.24(8)
C1A Ag1A Cl1A 175.43(9)

loop_
_geom_bond_atom_site_label_1
_geom_bond_atom_site_label_2
_geom_bond_distance
C1 N1 1.363(4)
C1 N2 1.376(3)
C1 Ag1 2.066(3)
C1A N2A 1.370(4)
C1A N1A 1.372(4)
C1A Ag1A 2.067(3)
C2 C3 1.349(4)
C2 N1 1.377(3)
C2 C4 1.459(4)
C2A C3A 1.365(4)
C2A N1A 1.384(4)
C2A C4A 1.463(4)
C3 N2 1.383(3)
C3 C13 1.466(4)
C3A N2A 1.378(3)
C3A C13A 1.461(4)
C4 C5 1.365(4)
C4 C9 1.431(4)
C4A C5A 1.370(4)
C4A C9A 1.417(5)
C5 C6 1.415(4)
C5 H5 0.9300
C5A C6A 1.433(5)
C5A H5A 0.9300
C6 C7 1.368(4)
C6 H6 0.9300
C6A C7A 1.350(6)
C6A H6A 0.9300
C7 C8 1.414(4)
C7 H7 0.9300
C7A C8A 1.428(6)
C7A H7A 0.9300
C8 C9 1.394(4)
C8 C10 1.425(4)
C8A C9A 1.398(5)
C8A C10A 1.409(6)
C9 C13 1.417(4)
C9A C13A 1.435(5)
C10 C11 1.358(5)
C10 H10 0.9300
C10A C11A 1.358(5)
C10A H10A 0.9300
C11 C12 1.422(4)
C11 H11 0.9300
C11A C12A 1.425(4)
C11A H11A 0.9300
C12 C13 1.366(4)
C12 H12 0.9300
C12A C13A 1.355(5)
C12A H12A 0.9300
C14 C19 1.393(4)
C14 C15 1.396(4)
C14 N1 1.444(4)
C14A C15A 1.398(4)
C14A C19A 1.405(4)
C14A N1A 1.449(4)
C15 C16 1.390(4)
C15 C20 1.516(4)
C15A C16A 1.376(5)
C15A C20A 1.522(4)
C16 C17 1.380(5)
C16 H16 0.9300
C16A C17A 1.380(5)
C16A H16A 0.9300
C17 C18 1.368(5)
C17 H17 0.9300
C17A C18A 1.375(5)
C17A H17A 0.9300
C18 C19 1.400(4)
C18 H18 0.9300
C18A C19A 1.382(5)
C18A H18A 0.9300
C19 C23 1.512(5)
C19A C23A 1.522(5)
C20 C22 1.509(5)
C20 C21 1.515(5)
C20 H20 0.9800
C20A C22A 1.517(5)
C20A C21A 1.517(4)
C20A H20A 0.9800
C21 H21A 0.9600
C21 H21B 0.9600
C21 H21C 0.9600
C21A H21D 0.9600
C21A H21E 0.9600
C21A H21F 0.9600
C22 H22A 0.9600
C22 H22B 0.9600
C22 H22C 0.9600
C22A H22D 0.9600
C22A H22E 0.9600
C22A H22F 0.9600
C23 C24 1.522(5)
C23 C25 1.524(5)
C23 H23 0.9800
C23A C24A 1.510(5)
C23A C25A 1.526(5)
C23A H23A 0.9800
C24 H24A 0.9600
C24 H24B 0.9600
C24 H24C 0.9600
C24A H24D 0.9600
C24A H24E 0.9600
C24A H24F 0.9600
C25 H25A 0.9600
C25 H25B 0.9600
C25 H25C 0.9600
C25A H25D 0.9600
C25A H25E 0.9600
C25A H25F 0.9600
C26 C31 1.396(4)
C26 C27 1.401(4)
C26 N2 1.436(4)
C26A C27A 1.387(4)
C26A C31A 1.399(4)
C26A N2A 1.452(4)
C27 C28 1.393(5)
C27 C32 1.507(5)
C27A C28A 1.400(5)
C27A C32A 1.518(5)
C28 C29 1.368(5)
C28 H28 0.9300
C28A C29A 1.387(5)
C28A H28A 0.9300
C29 C30 1.381(5)
C29 H29 0.9300
C29A C30A 1.363(5)
C29A H29A 0.9300
C30 C31 1.390(4)
C30 H30 0.9300
C30A C31A 1.385(5)
C30A H30A 0.9300
C31 C35 1.512(4)
C31A C35A 1.509(5)
C32 C33 1.521(5)
C32 C34 1.522(6)
C32 H32 0.9800
C32A C33A 1.519(5)
C32A C34A 1.532(5)
C32A H32A 0.9800
C33 H33A 0.9600
C33 H33B 0.9600
C33 H33C 0.9600
C33A H33D 0.9600
C33A H33E 0.9600
C33A H33F 0.9600
C34 H34A 0.9600
C34 H34B 0.9600
C34 H34C 0.9600
C34A H34D 0.9600
C34A H34E 0.9600
C34A H34F 0.9600
C35 C36 1.524(4)
C35 C37 1.538(4)
C35 H35 0.9800
C35A C37A 1.526(5)
C35A C36A 1.534(5)
C35A H35A 0.9800
C36 H36A 0.9600
C36 H36B 0.9600
C36 H36C 0.9600
C36A H36D 0.9600
C36A H36E 0.9600
C36A H36F 0.9600
C37 H37A 0.9600
C37 H37B 0.9600
C37 H37C 0.9600
C37A H37D 0.9600
C37A H37E 0.9600
C37A H37F 0.9600
Cl1 Ag1 2.3099(10)
Cl1A Ag1A 2.3178(10)

loop_
_geom_torsion_atom_site_label_1
_geom_torsion_atom_site_label_2
_geom_torsion_atom_site_label_3
_geom_torsion_atom_site_label_4
_geom_torsion
N1 C2 C3 N2 0.1(3)
C4 C2 C3 N2 -178.4(2)
N1 C2 C3 C13 179.8(2)
C4 C2 C3 C13 1.4(3)
N1A C2A C3A N2A 1.5(3)
C4A C2A C3A N2A 178.2(2)
N1A C2A C3A C13A -174.4(3)
C4A C2A C3A C13A 2.3(4)
C3 C2 C4 C5 179.1(4)
N1 C2 C4 C5 1.6(7)
C3 C2 C4 C9 -0.7(3)
N1 C2 C4 C9 -178.3(4)
C3A C2A C4A C5A 178.9(4)
N1A C2A C4A C5A -6.3(7)
C3A C2A C4A C9A -1.4(3)
N1A C2A C4A C9A 173.4(4)
C9 C4 C5 C6 1.0(5)
C2 C4 C5 C6 -178.9(3)
C9A C4A C5A C6A -0.2(5)
C2A C4A C5A C6A 179.5(4)
C4 C5 C6 C7 -0.8(5)
C4A C5A C6A C7A 0.0(5)
C5 C6 C7 C8 0.0(5)
C5A C6A C7A C8A -0.6(6)
C6 C7 C8 C9 0.6(5)
C6 C7 C8 C10 -179.3(3)
C6A C7A C8A C9A 1.1(5)
C6A C7A C8A C10A -176.9(4)
C7 C8 C9 C13 179.3(3)
C10 C8 C9 C13 -0.9(4)
C7 C8 C9 C4 -0.4(4)
C10 C8 C9 C4 179.4(3)
C5 C4 C9 C8 -0.4(4)
C2 C4 C9 C8 179.5(3)
C5 C4 C9 C13 179.9(3)
C2 C4 C9 C13 -0.2(3)
C10A C8A C9A C4A 176.9(3)
C7A C8A C9A C4A -1.3(5)
C10A C8A C9A C13A -1.8(5)
C7A C8A C9A C13A 179.9(3)
C5A C4A C9A C8A 0.8(5)
C2A C4A C9A C8A -178.9(3)
C5A C4A C9A C13A 179.7(3)
C2A C4A C9A C13A -0.1(4)
C9 C8 C10 C11 -0.5(5)
C7 C8 C10 C11 179.4(3)
C9A C8A C10A C11A 0.0(5)
C7A C8A C10A C11A 178.0(4)
C8 C10 C11 C12 1.2(5)
C8A C10A C11A C12A 1.3(6)
C10 C11 C12 C13 -0.7(5)
C10A C11A C12A C13A -0.8(5)
C11 C12 C13 C9 -0.6(4)
C11 C12 C13 C3 179.6(3)
C8 C9 C13 C12 1.4(5)
C4 C9 C13 C12 -178.9(3)
C8 C9 C13 C3 -178.8(3)
C4 C9 C13 C3 1.0(3)
C2 C3 C13 C12 178.4(3)
N2 C3 C13 C12 -2.0(7)
C2 C3 C13 C9 -1.4(3)
N2 C3 C13 C9 178.2(3)
C11A C12A C13A C9A -1.0(5)
C11A C12A C13A C3A -177.9(4)
C8A C9A C13A C12A 2.4(5)
C4A C9A C13A C12A -176.5(3)
C8A C9A C13A C3A -179.7(3)
C4A C9A C13A C3A 1.3(4)
C2A C3A C13A C12A 175.0(4)
N2A C3A C13A C12A 1.2(7)
C2A C3A C13A C9A -2.2(3)
N2A C3A C13A C9A -176.0(4)
C19 C14 C15 C16 0.2(4)
N1 C14 C15 C16 177.5(3)
C19 C14 C15 C20 -177.9(3)
N1 C14 C15 C20 -0.5(4)
C19A C14A C15A C16A -0.3(4)
N1A C14A C15A C16A -178.1(3)
C19A C14A C15A C20A -179.8(3)
N1A C14A C15A C20A 2.4(4)
C14 C15 C16 C17 0.3(5)
C20 C15 C16 C17 178.4(3)
C14A C15A C16A C17A 1.7(5)
C20A C15A C16A C17A -178.8(3)
C15 C16 C17 C18 -0.5(5)
C15A C16A C17A C18A -1.4(5)
C16 C17 C18 C19 0.2(5)
C16A C17A C18A C19A -0.3(5)
C15 C14 C19 C18 -0.5(4)
N1 C14 C19 C18 -177.8(3)
C15 C14 C19 C23 -179.6(3)
N1 C14 C19 C23 3.0(4)
C17 C18 C19 C14 0.2(5)
C17 C18 C19 C23 179.4(3)
C17A C18A C19A C14A 1.6(5)
C17A C18A C19A C23A -179.9(3)
C15A C14A C19A C18A -1.3(4)
N1A C14A C19A C18A 176.5(3)
C15A C14A C19A C23A -179.8(3)
N1A C14A C19A C23A -1.9(4)
C16 C15 C20 C22 -76.2(4)
C14 C15 C20 C22 101.7(4)
C16 C15 C20 C21 48.0(4)
C14 C15 C20 C21 -134.0(3)
C16A C15A C20A C22A -67.8(4)
C14A C15A C20A C22A 111.7(4)
C16A C15A C20A C21A 54.5(4)
C14A C15A C20A C21A -126.0(3)
C14 C19 C23 C24 114.4(4)
C18 C19 C23 C24 -64.8(4)
C14 C19 C23 C25 -121.1(3)
C18 C19 C23 C25 59.7(4)
C18A C19A C23A C24A -63.7(4)
C14A C19A C23A C24A 114.7(4)
C18A C19A C23A C25A 60.6(4)
C14A C19A C23A C25A -121.1(4)
C31 C26 C27 C28 -0.6(4)
N2 C26 C27 C28 -176.5(3)
C31 C26 C27 C32 -178.4(3)
N2 C26 C27 C32 5.7(4)
C31A C26A C27A C28A -0.8(5)
N2A C26A C27A C28A 173.4(3)
C31A C26A C27A C32A -178.8(3)
N2A C26A C27A C32A -4.6(5)
C26 C27 C28 C29 0.5(5)
C32 C27 C28 C29 178.3(3)
C26A C27A C28A C29A -0.3(5)
C32A C27A C28A C29A 177.7(3)
C27 C28 C29 C30 -0.3(6)
C27A C28A C29A C30A 1.0(6)
C28 C29 C30 C31 0.2(5)
C28A C29A C30A C31A -0.5(6)
C29 C30 C31 C26 -0.3(5)
C29 C30 C31 C35 -179.1(3)
C27 C26 C31 C30 0.5(4)
N2 C26 C31 C30 176.4(2)
C27 C26 C31 C35 179.3(3)
N2 C26 C31 C35 -4.9(4)
C29A C30A C31A C26A -0.6(5)
C29A C30A C31A C35A 179.6(3)
C27A C26A C31A C30A 1.3(5)
N2A C26A C31A C30A -173.1(3)
C27A C26A C31A C35A -179.0(3)
N2A C26A C31A C35A 6.7(4)
C28 C27 C32 C33 -78.5(4)
C26 C27 C32 C33 99.2(4)
C28 C27 C32 C34 46.7(5)
C26 C27 C32 C34 -135.6(4)
C26A C27A C32A C33A 98.1(4)
C28A C27A C32A C33A -79.8(4)
C26A C27A C32A C34A -138.8(4)
C28A C27A C32A C34A 43.3(5)
C30 C31 C35 C36 84.1(4)
C26 C31 C35 C36 -94.6(4)
C30 C31 C35 C37 -39.0(4)
C26 C31 C35 C37 142.3(3)
C30A C31A C35A C37A -67.6(4)
C26A C31A C35A C37A 112.7(4)
C30A C31A C35A C36A 56.7(4)
C26A C31A C35A C36A -123.1(3)
N2 C1 N1 C2 -0.4(3)
Ag1 C1 N1 C2 -176.19(19)
N2 C1 N1 C14 -174.5(2)
Ag1 C1 N1 C14 9.7(4)
C3 C2 N1 C1 0.2(3)
C4 C2 N1 C1 177.8(4)
C3 C2 N1 C14 174.3(3)
C4 C2 N1 C14 -8.1(6)
C19 C14 N1 C1 -101.7(3)
C15 C14 N1 C1 80.7(4)
C19 C14 N1 C2 85.0(4)
C15 C14 N1 C2 -92.5(3)
N2A C1A N1A C2A -0.3(3)
Ag1A C1A N1A C2A 171.5(2)
N2A C1A N1A C14A -171.7(3)
Ag1A C1A N1A C14A 0.1(4)
C3A C2A N1A C1A -0.7(3)
C4A C2A N1A C1A -175.6(4)
C3A C2A N1A C14A 170.6(3)
C4A C2A N1A C14A -4.2(6)
C15A C14A N1A C1A -102.5(3)
C19A C14A N1A C1A 79.6(4)
C15A C14A N1A C2A 87.4(4)
C19A C14A N1A C2A -90.5(3)
N1 C1 N2 C3 0.4(3)
Ag1 C1 N2 C3 175.9(2)
N1 C1 N2 C26 177.9(2)
Ag1 C1 N2 C26 -6.6(4)
C2 C3 N2 C1 -0.3(3)
C13 C3 N2 C1 -179.9(4)
C2 C3 N2 C26 -177.8(3)
C13 C3 N2 C26 2.6(5)
C31 C26 N2 C1 91.8(3)
C27 C26 N2 C1 -92.1(3)
C31 C26 N2 C3 -91.1(3)
C27 C26 N2 C3 85.0(3)
N1A C1A N2A C3A 1.3(3)
Ag1A C1A N2A C3A -170.4(2)
N1A C1A N2A C26A 174.0(3)
Ag1A C1A N2A C26A 2.3(4)
C2A C3A N2A C1A -1.8(3)
C13A C3A N2A C1A 172.2(4)
C2A C3A N2A C26A -175.0(3)
C13A C3A N2A C26A -1.1(6)
C27A C26A N2A C1A 97.4(4)
C31A C26A N2A C1A -88.0(4)
C27A C26A N2A C3A -90.6(4)
C31A C26A N2A C3A 84.1(3)
